data_7110324
loop_
_publ_author_name
'Qin, Chao'
'Wang, Xinlong'
'Carlucci, Lucia'
'Tong, Mingliang'
'Wang, Enbo'
'Hu, Changwen'
'Xu, Lin'

_publ_section_title
;
 From arm-shaped layers to a new type of polythreaded array: a two fold
 interpenetrated three-dimensional network with a rutile
 topologyElectronic Supplementary Information (ESI) available: details of
 the synthesis and solid state emission spectra of 1. See
 http://www.rsc.org/suppdata/cc/b4/b405016a/
;
_journal_issue 16
_journal_name_full 'Chemical Communications'
_journal_page_first 1876
_journal_page_last 1877
_journal_paper_doi 10.1039/b405016a
_journal_year 2004
_chemical_formula_sum 'C19 H12 N2 O6 Zn'
_chemical_formula_weight 429.68
_chemical_name_systematic
;
?
;
_space_group_IT_number 14
_symmetry_cell_setting monoclinic
_symmetry_space_group_name_Hall '-P 2yn'
_symmetry_space_group_name_H-M 'P 1 21/n 1'
_atom_sites_solution_hydrogens geom
_atom_sites_solution_primary direct
_atom_sites_solution_secondary difmap
_audit_creation_method SHELXL-97
_cell_angle_alpha 90.00
_cell_angle_beta 100.02(3)
_cell_angle_gamma 90.00
_cell_formula_units_Z 4
_cell_length_a 9.869(2)
_cell_length_b 16.781(3)
_cell_length_c 11.299(2)
_cell_measurement_reflns_used 7284
_cell_measurement_temperature 273(2)
_cell_measurement_theta_max 27.48
_cell_measurement_theta_min 2.42
_cell_volume 1842.7(6)
_computing_cell_refinement 'RAPID AUTO'
_computing_data_collection 'RAPID AUTO'
_computing_data_reduction 'RAPID AUTO'
_computing_structure_refinement 'SHELXL-97 (Sheldrick, 1997)'
_computing_structure_solution 'SHELXS-97 (Sheldrick, 1990)'
_diffrn_ambient_temperature 273(2)
_diffrn_detector_area_resol_mean 0.01
_diffrn_measured_fraction_theta_full 0.975
_diffrn_measured_fraction_theta_max 0.975
_diffrn_measurement_device_type 'Rigaku RAXIS RAPID IP'
_diffrn_measurement_method Oscillation
_diffrn_radiation_monochromator graphite
_diffrn_radiation_source 'Rotation anode'
_diffrn_radiation_type MoK\a
_diffrn_radiation_wavelength 0.71073
_diffrn_reflns_av_R_equivalents 0.0541
_diffrn_reflns_av_sigmaI/netI 0.0714
_diffrn_reflns_limit_h_max 12
_diffrn_reflns_limit_h_min -12
_diffrn_reflns_limit_k_max 21
_diffrn_reflns_limit_k_min -21
_diffrn_reflns_limit_l_max 14
_diffrn_reflns_limit_l_min -14
_diffrn_reflns_number 7284
_diffrn_reflns_theta_full 27.48
_diffrn_reflns_theta_max 27.48
_diffrn_reflns_theta_min 2.42
_exptl_absorpt_coefficient_mu 1.372
_exptl_absorpt_correction_T_max 0.718
_exptl_absorpt_correction_T_min 0.615
_exptl_absorpt_correction_type multi-scan
_exptl_absorpt_process_details 'ABSCOR by T.Higashi    8 March, 1995'
_exptl_crystal_colour block
_exptl_crystal_density_diffrn 1.549
_exptl_crystal_density_method 'not measured'
_exptl_crystal_description colorless
_exptl_crystal_F_000 872
_exptl_crystal_size_max 0.362
_exptl_crystal_size_mid 0.337
_exptl_crystal_size_min 0.241
_refine_diff_density_max 0.988
_refine_diff_density_min -0.696
_refine_diff_density_rms 0.104
_refine_ls_extinction_coef 0.0034(9)
_refine_ls_extinction_expression Fc^*^=kFc[1+0.001xFc^2^\l^3^/sin(2\q)]^-1/4^
_refine_ls_extinction_method SHELXL
_refine_ls_goodness_of_fit_ref 1.030
_refine_ls_hydrogen_treatment mixed
_refine_ls_matrix_type full
_refine_ls_number_parameters 258
_refine_ls_number_reflns 4122
_refine_ls_number_restraints 1
_refine_ls_restrained_S_all 1.030
_refine_ls_R_factor_all 0.1148
_refine_ls_R_factor_gt 0.0658
_refine_ls_shift/su_max 0.000
_refine_ls_shift/su_mean 0.000
_refine_ls_structure_factor_coef Fsqd
_refine_ls_weighting_details 'calc w=1/[\s^2^(Fo^2^)+(0.0920P)^2^+1.6347P] where P=(Fo^2^+2Fc^2^)/3'
_refine_ls_weighting_scheme calc
_refine_ls_wR_factor_gt 0.1569
_refine_ls_wR_factor_ref 0.1788
_reflns_number_gt 2484
_reflns_number_total 4122
_reflns_threshold_expression >2sigma(I)
_cod_data_source_file b405016asup1.cif
_cod_data_source_block zn
_cod_original_cell_volume 1842.8(6)
_cod_original_sg_symbol_H-M P2(1)/n
_cod_database_code 7110324

loop_
_symmetry_equiv_pos_as_xyz
'x, y, z'
'-x+1/2, y+1/2, -z+1/2'
'-x, -y, -z'
'x-1/2, -y-1/2, z-1/2'

loop_
_atom_site_label
_atom_site_type_symbol
_atom_site_fract_x
_atom_site_fract_y
_atom_site_fract_z
_atom_site_U_iso_or_equiv
_atom_site_adp_type
_atom_site_occupancy
_atom_site_symmetry_multiplicity
_atom_site_calc_flag
_atom_site_refinement_flags
Zn1 Zn 0.10993(5) -0.00175(3) 0.42496(5) 0.0248(2) Uani 1 1 d .
O1 O 0.1946(4) -0.0713(3) 0.5661(4) 0.0513(11) Uani 1 1 d .
O2 O 0.0248(4) -0.0737(3) 0.6711(4) 0.0511(11) Uani 1 1 d .
O3 O -0.0777(6) -0.1959(4) 0.8433(7) 0.0881(19) Uani 1 1 d D
H3 H -0.115(13) -0.157(6) 0.875(12) 0.18(6) Uiso 1 1 d D
O4 O 0.0596(6) -0.1013(4) 0.9344(5) 0.093(2) Uani 1 1 d .
O5 O 0.3162(4) -0.4074(2) 0.9734(4) 0.0492(11) Uani 1 1 d .
O6 O 0.4850(4) -0.4043(2) 0.8665(4) 0.0467(10) Uani 1 1 d .
N1 N 0.2550(4) -0.0207(2) 0.3204(4) 0.0326(10) Uani 1 1 d .
N2 N 0.7482(7) -0.1349(5) -0.0278(6) 0.0748(19) Uani 1 1 d .
C1 C 0.3788(8) 0.0040(6) 0.3459(10) 0.106(4) Uani 1 1 d .
H1 H 0.4005 0.0388 0.4104 0.127 Uiso 1 1 calc R
C2 C 0.4818(9) -0.0169(6) 0.2854(10) 0.107(4) Uani 1 1 d .
H2 H 0.5711 0.0010 0.3121 0.129 Uiso 1 1 calc R
C3 C 0.4539(6) -0.0636(3) 0.1865(5) 0.0396(13) Uani 1 1 d .
C4 C 0.3181(8) -0.0830(5) 0.1511(8) 0.080(3) Uani 1 1 d .
H4 H 0.2915 -0.1129 0.0817 0.096 Uiso 1 1 calc R
C5 C 0.2215(7) -0.0590(5) 0.2165(7) 0.070(2) Uani 1 1 d .
H5 H 0.1292 -0.0698 0.1874 0.083 Uiso 1 1 calc R
C6 C 0.5580(6) -0.0867(4) 0.1141(5) 0.0463(14) Uani 1 1 d .
C7 C 0.6787(7) -0.0448(5) 0.1164(7) 0.0626(19) Uani 1 1 d .
H7 H 0.6981 0.0001 0.1647 0.075 Uiso 1 1 calc R
C8 C 0.7727(7) -0.0719(5) 0.0427(8) 0.068(2) Uani 1 1 d .
H8 H 0.8547 -0.0442 0.0444 0.082 Uiso 1 1 calc R
C9 C 0.6343(9) -0.1757(7) -0.0259(8) 0.094(3) Uani 1 1 d .
H9 H 0.6185 -0.2219 -0.0718 0.113 Uiso 1 1 calc R
C10 C 0.5374(8) -0.1520(6) 0.0421(8) 0.079(3) Uani 1 1 d .
H10 H 0.4568 -0.1814 0.0385 0.094 Uiso 1 1 calc R
C11 C 0.1364(5) -0.0980(3) 0.6470(5) 0.0327(11) Uani 1 1 d .
C12 C 0.2045(5) -0.1660(3) 0.7206(5) 0.0352(12) Uani 1 1 d .
C13 C 0.1495(6) -0.1975(3) 0.8145(5) 0.0414(13) Uani 1 1 d .
C14 C 0.0387(8) -0.1575(4) 0.8710(7) 0.0595(18) Uani 1 1 d .
C15 C 0.2063(6) -0.2665(3) 0.8706(5) 0.0387(13) Uani 1 1 d .
H15 H 0.1683 -0.2887 0.9328 0.046 Uiso 1 1 calc R
C16 C 0.3194(5) -0.3029(3) 0.8347(5) 0.0350(12) Uani 1 1 d .
C17 C 0.3781(5) -0.3779(3) 0.8956(5) 0.0319(11) Uani 1 1 d .
C18 C 0.3757(6) -0.2697(3) 0.7432(5) 0.0398(13) Uani 1 1 d .
H18 H 0.4528 -0.2926 0.7201 0.048 Uiso 1 1 calc R
C19 C 0.3179(6) -0.2025(3) 0.6859(5) 0.0388(13) Uani 1 1 d .
H19 H 0.3552 -0.1811 0.6227 0.047 Uiso 1 1 calc R

loop_
_atom_site_aniso_label
_atom_site_aniso_U_11
_atom_site_aniso_U_22
_atom_site_aniso_U_33
_atom_site_aniso_U_23
_atom_site_aniso_U_13
_atom_site_aniso_U_12
Zn1 0.0236(3) 0.0221(3) 0.0288(3) -0.0001(3) 0.00433(19) 0.0007(3)
O1 0.052(3) 0.053(3) 0.048(3) 0.022(2) 0.005(2) 0.016(2)
O2 0.045(2) 0.053(3) 0.055(3) 0.020(2) 0.009(2) 0.023(2)
O3 0.068(4) 0.074(4) 0.133(6) -0.003(4) 0.047(4) 0.014(3)
O4 0.088(4) 0.108(5) 0.083(4) -0.031(4) 0.015(3) 0.039(4)
O5 0.053(3) 0.041(2) 0.057(3) 0.021(2) 0.019(2) 0.018(2)
O6 0.044(2) 0.040(2) 0.057(3) 0.017(2) 0.011(2) 0.0180(18)
N1 0.032(2) 0.034(2) 0.033(2) -0.0045(17) 0.0088(18) -0.0020(17)
N2 0.063(4) 0.105(5) 0.062(4) 0.004(4) 0.025(3) 0.030(4)
C1 0.056(5) 0.135(8) 0.142(9) -0.102(7) 0.061(5) -0.055(5)
C2 0.050(4) 0.154(9) 0.129(8) -0.087(7) 0.045(5) -0.045(5)
C3 0.031(3) 0.051(3) 0.041(3) -0.001(3) 0.017(2) 0.003(2)
C4 0.064(5) 0.108(6) 0.078(5) -0.040(5) 0.035(4) -0.027(5)
C5 0.045(4) 0.093(6) 0.075(5) -0.032(4) 0.025(4) -0.022(4)
C6 0.034(3) 0.064(4) 0.044(3) -0.004(3) 0.015(3) 0.009(3)
C7 0.045(4) 0.076(5) 0.074(5) 0.001(4) 0.030(3) 0.004(4)
C8 0.042(4) 0.083(5) 0.084(6) 0.027(5) 0.027(4) 0.006(4)
C9 0.057(5) 0.144(9) 0.089(6) -0.051(6) 0.030(5) 0.010(6)
C10 0.045(4) 0.115(7) 0.081(5) -0.042(5) 0.026(4) -0.002(4)
C11 0.038(3) 0.026(2) 0.032(3) 0.001(2) -0.002(2) 0.003(2)
C12 0.036(3) 0.029(3) 0.041(3) 0.008(2) 0.008(2) 0.011(2)
C13 0.038(3) 0.039(3) 0.050(4) 0.011(3) 0.012(3) 0.018(2)
C14 0.057(4) 0.052(4) 0.069(5) 0.009(4) 0.013(4) 0.019(4)
C15 0.042(3) 0.039(3) 0.038(3) 0.013(2) 0.016(3) 0.013(2)
C16 0.033(3) 0.027(2) 0.044(3) 0.007(2) 0.005(2) 0.007(2)
C17 0.029(3) 0.024(2) 0.038(3) -0.001(2) -0.005(2) 0.006(2)
C18 0.036(3) 0.036(3) 0.052(4) 0.012(3) 0.019(3) 0.016(2)
C19 0.040(3) 0.041(3) 0.037(3) 0.011(2) 0.012(2) 0.012(2)

loop_
_atom_type_symbol
_atom_type_description
_atom_type_scat_dispersion_real
_atom_type_scat_dispersion_imag
_atom_type_scat_source
C C 0.0033 0.0016 'International Tables Vol C Tables 4.2.6.8 and 6.1.1.4'
H H 0.0000 0.0000 'International Tables Vol C Tables 4.2.6.8 and 6.1.1.4'
N N 0.0061 0.0033 'International Tables Vol C Tables 4.2.6.8 and 6.1.1.4'
O O 0.0106 0.0060 'International Tables Vol C Tables 4.2.6.8 and 6.1.1.4'
Zn Zn 0.2839 1.4301 'International Tables Vol C Tables 4.2.6.8 and 6.1.1.4'

loop_
_geom_angle_atom_site_label_1
_geom_angle_atom_site_label_2
_geom_angle_atom_site_label_3
_geom_angle
_geom_angle_site_symmetry_1
_geom_angle_site_symmetry_3
O2 Zn1 O5 87.3(2) 3_556 2_556
O2 Zn1 N1 104.54(18) 3_556 .
O5 Zn1 N1 103.46(17) 2_556 .
O2 Zn1 O1 157.91(18) 3_556 .
O5 Zn1 O1 86.86(19) 2_556 .
N1 Zn1 O1 97.54(18) . .
O2 Zn1 O6 90.36(19) 3_556 4
O5 Zn1 O6 158.41(17) 2_556 4
N1 Zn1 O6 97.90(17) . 4
O1 Zn1 O6 87.31(18) . 4
O2 Zn1 Zn1 79.41(12) 3_556 3_556
O5 Zn1 Zn1 83.52(12) 2_556 3_556
N1 Zn1 Zn1 172.01(12) . 3_556
O1 Zn1 Zn1 78.77(13) . 3_556
O6 Zn1 Zn1 74.96(12) 4 3_556
C11 O1 Zn1 127.2(4) . .
C11 O2 Zn1 127.9(4) . 3_556
C17 O5 Zn1 122.4(3) . 2_546
C17 O6 Zn1 133.2(4) . 4_656
C1 N1 C5 116.0(6) . .
C1 N1 Zn1 124.2(5) . .
C5 N1 Zn1 119.8(4) . .
C8 N2 C9 118.3(7) . .
N1 C1 C2 124.8(7) . .
C3 C2 C1 119.9(7) . .
C2 C3 C4 115.3(6) . .
C2 C3 C6 123.3(6) . .
C4 C3 C6 121.1(6) . .
C5 C4 C3 120.8(7) . .
N1 C5 C4 122.0(7) . .
C10 C6 C7 117.5(6) . .
C10 C6 C3 119.9(6) . .
C7 C6 C3 122.6(6) . .
C6 C7 C8 118.3(7) . .
N2 C8 C7 122.6(7) . .
N2 C9 C10 122.1(9) . .
C6 C10 C9 121.2(8) . .
O1 C11 O2 125.4(5) . .
O1 C11 C12 117.6(5) . .
O2 C11 C12 117.1(5) . .
C13 C12 C19 119.4(5) . .
C13 C12 C11 121.4(5) . .
C19 C12 C11 118.9(5) . .
C12 C13 C15 119.3(5) . .
C12 C13 C14 124.3(5) . .
C15 C13 C14 116.1(5) . .
O4 C14 O3 126.4(7) . .
O4 C14 C13 123.1(7) . .
O3 C14 C13 110.4(7) . .
C13 C15 C16 120.8(5) . .
C18 C16 C15 119.4(5) . .
C18 C16 C17 120.7(5) . .
C15 C16 C17 119.9(5) . .
O6 C17 O5 125.8(5) . .
O6 C17 C16 117.1(5) . .
O5 C17 C16 117.1(4) . .
C19 C18 C16 119.9(5) . .
C18 C19 C12 121.1(5) . .

loop_
_geom_bond_atom_site_label_1
_geom_bond_atom_site_label_2
_geom_bond_distance
_geom_bond_site_symmetry_2
Zn1 O2 2.012(4) 3_556
Zn1 O5 2.017(4) 2_556
Zn1 N1 2.034(4) .
Zn1 O1 2.034(4) .
Zn1 O6 2.040(4) 4
Zn1 Zn1 2.9779(13) 3_556
O1 C11 1.245(6) .
O2 C11 1.249(6) .
O2 Zn1 2.012(4) 3_556
O3 C14 1.307(9) .
O4 C14 1.180(9) .
O5 C17 1.256(7) .
O5 Zn1 2.017(4) 2_546
O6 C17 1.240(6) .
O6 Zn1 2.040(4) 4_656
N1 C1 1.275(8) .
N1 C5 1.329(8) .
N2 C8 1.319(10) .
N2 C9 1.321(11) .
C1 C2 1.366(10) .
C2 C3 1.353(10) .
C3 C4 1.369(9) .
C3 C6 1.473(7) .
C4 C5 1.365(10) .
C6 C10 1.359(9) .
C6 C7 1.380(9) .
C7 C8 1.425(9) .
C9 C10 1.385(9) .
C11 C12 1.499(7) .
C12 C13 1.379(7) .
C12 C19 1.391(7) .
C13 C15 1.390(7) .
C13 C14 1.516(8) .
C15 C16 1.393(7) .
C16 C18 1.374(7) .
C16 C17 1.502(7) .
C18 C19 1.374(7) .

loop_
_geom_hbond_atom_site_label_D
_geom_hbond_atom_site_label_H
_geom_hbond_atom_site_label_A
_geom_hbond_distance_DH
_geom_hbond_distance_HA
_geom_hbond_distance_DA
_geom_hbond_angle_DHA
_geom_hbond_site_symmetry_A
O3 H3 N2 0.852(10) 1.92(9) 2.645(8) 142(13) 1_456
